data_7204713
loop_
_publ_author_name
'Tahir Khan'
'Joseph J. W. McDouall'
'Eric J. L. McInnes'
'Peter J. Skabara'
'Pierre Fr\`ere'
'Simon J. Coles'
'Michael B. Hursthouse'

_publ_section_title
;
 A combined substituent and supramolecular approach for improving the
 electron donor properties of 1,3-dithiole-2-thione derivatives
;
_journal_issue 10
_journal_name_full 'J. Mater. Chem.'
_journal_page_first 2490
_journal_page_last 2498
_journal_paper_doi 10.1039/b307025e
_journal_volume 13
_journal_year 2003
_chemical_formula_sum 'C21 H18 O6 S2'
_chemical_formula_weight 430.47
_chemical_name_systematic
;
?
;
_space_group_IT_number 2
_symmetry_cell_setting triclinic
_symmetry_space_group_name_Hall '-P 1'
_symmetry_space_group_name_H-M 'P -1'
_atom_sites_solution_hydrogens geom
_atom_sites_solution_primary direct
_atom_sites_solution_secondary difmap
_audit_creation_method SHELXL-97
_cell_angle_alpha 94.82(3)
_cell_angle_beta 111.22(3)
_cell_angle_gamma 107.38(3)
_cell_formula_units_Z 2
_cell_length_a 9.913(2)
_cell_length_b 10.263(2)
_cell_length_c 10.766(2)
_cell_measurement_reflns_used 10790
_cell_measurement_temperature 150(2)
_cell_measurement_theta_max 27.49
_cell_measurement_theta_min 2.96
_cell_volume 951.4(5)
_computing_cell_refinement 'DENZO, COLLECT'
_computing_data_reduction 'DENZO, COLLECT'
_computing_molecular_graphics 'CAMERON (Watkin, Pearce 1995)'
_computing_structure_refinement 'SHELXL-97 (Sheldrick, 1997)'
_computing_structure_solution 'SHELXS-97 (Sheldrick, 1990)'
_diffrn_ambient_temperature 150(2)
_diffrn_detector_area_resol_mean 9.091
_diffrn_measured_fraction_theta_full 0.975
_diffrn_measured_fraction_theta_max 0.975
_diffrn_measurement_device_type 'Nonius KappaCCD Area Detector'
_diffrn_measurement_method 'Phi and Omega scans to fill Ewald Sphere'
_diffrn_radiation_monochromator graphite
_diffrn_radiation_source 'Nonius FR591 rotating anode'
_diffrn_radiation_type MoK\a
_diffrn_radiation_wavelength 0.71073
_diffrn_reflns_av_R_equivalents 0.0425
_diffrn_reflns_av_sigmaI/netI 0.0670
_diffrn_reflns_limit_h_max 11
_diffrn_reflns_limit_h_min -12
_diffrn_reflns_limit_k_max 13
_diffrn_reflns_limit_k_min -13
_diffrn_reflns_limit_l_max 13
_diffrn_reflns_limit_l_min -13
_diffrn_reflns_number 10790
_diffrn_reflns_theta_full 27.49
_diffrn_reflns_theta_max 27.49
_diffrn_reflns_theta_min 2.96
_exptl_absorpt_coefficient_mu 0.318
_exptl_absorpt_correction_T_max 0.994
_exptl_absorpt_correction_T_min 0.962
_exptl_absorpt_correction_type multi-scan
_exptl_crystal_colour yellow
_exptl_crystal_density_diffrn 1.503
_exptl_crystal_density_method 'not measured'
_exptl_crystal_description plate
_exptl_crystal_F_000 448
_exptl_crystal_size_max 0.15
_exptl_crystal_size_mid 0.1
_exptl_crystal_size_min 0.02
_refine_diff_density_max 0.466
_refine_diff_density_min -0.281
_refine_diff_density_rms 0.061
_refine_ls_extinction_method none
_refine_ls_goodness_of_fit_ref 0.879
_refine_ls_hydrogen_treatment mixed
_refine_ls_matrix_type full
_refine_ls_number_parameters 266
_refine_ls_number_reflns 4254
_refine_ls_number_restraints 0
_refine_ls_restrained_S_all 0.879
_refine_ls_R_factor_all 0.0769
_refine_ls_R_factor_gt 0.0459
_refine_ls_shift/su_max 0.005
_refine_ls_shift/su_mean 0.001
_refine_ls_structure_factor_coef Fsqd
_refine_ls_weighting_details 'calc w=1/[\s^2^(Fo^2^)+(0.1000P)^2^+0.0000P] where P=(Fo^2^+2Fc^2^)/3'
_refine_ls_weighting_scheme calc
_refine_ls_wR_factor_gt 0.1183
_refine_ls_wR_factor_ref 0.1416
_reflns_number_gt 2988
_reflns_number_total 4254
_reflns_threshold_expression >2sigma(I)
_cod_data_source_file b307025e.txt
_cod_data_source_block compound_8d
_cod_depositor_comments
;
The following automatic conversions were performed:
'_symmetry_cell_setting' value 'Triclinic' changed to 'triclinic'
according to '/home/saulius/struct/CIF-dictionaries/cif_core.dic'
dictionary named 'cif_core.dic' version 2.4.1 from 2010-06-29.

Automatic conversion script
Id: cif_fix_enum 1527 2010-12-29 10:47:43Z saulius 

The following automatic conversions were performed:

'_exptl_absorpt_correction_type' tag value 'multi-scans' was replaced
with 'multi-scan' value.

Automatic conversion script
Id: cif_fix_values 1646 2011-03-28 12:23:43Z adriana 
;
_cod_original_cell_volume 951.4(3)
_cod_original_sg_symbol_H-M P-1
_cod_database_code 7204713

loop_
_symmetry_equiv_pos_as_xyz
'x, y, z'
'-x, -y, -z'

loop_
_atom_site_label
_atom_site_type_symbol
_atom_site_fract_x
_atom_site_fract_y
_atom_site_fract_z
_atom_site_U_iso_or_equiv
_atom_site_adp_type
_atom_site_occupancy
_atom_site_symmetry_multiplicity
_atom_site_calc_flag
_atom_site_refinement_flags
_atom_site_disorder_assembly
_atom_site_disorder_group
S1 S 0.10254(6) 0.42267(6) 0.29678(5) 0.03087(17) Uani 1 1 d . . .
S2 S -0.02634(7) 0.11137(6) 0.19843(5) 0.03283(18) Uani 1 1 d . . .
O1 O -0.27617(18) 0.86947(16) 0.47675(15) 0.0361(4) Uani 1 1 d . . .
O2 O 0.02563(18) 0.64061(16) 0.36138(16) 0.0378(4) Uani 1 1 d . . .
O3 O -0.81475(19) -0.35234(16) 0.06170(15) 0.0365(4) Uani 1 1 d . . .
O4 O -0.28444(19) -0.11295(16) 0.13034(16) 0.0367(4) Uani 1 1 d . . .
O5 O -0.32971(17) 0.25851(14) 0.25642(13) 0.0270(3) Uani 1 1 d . . .
O6 O 0.25514(19) 0.27294(18) 0.24181(15) 0.0403(4) Uani 1 1 d . . .
C2 C 0.1335(3) 0.2700(2) 0.2457(2) 0.0325(5) Uani 1 1 d . . .
C3 C -0.0875(3) 0.3376(2) 0.27497(19) 0.0278(5) Uani 1 1 d . . .
C4 C -0.1490(3) 0.1889(2) 0.22855(19) 0.0269(5) Uani 1 1 d . . .
C5 C -0.2008(2) 0.3776(2) 0.29177(19) 0.0252(4) Uani 1 1 d . . .
C6 C -0.2235(2) 0.5053(2) 0.33555(19) 0.0257(4) Uani 1 1 d . . .
C7 C -0.3627(3) 0.4991(2) 0.3415(2) 0.0299(5) Uani 1 1 d . . .
H7 H -0.4423 0.4128 0.3142 0.036 Uiso 1 1 calc R . .
C8 C -0.3876(3) 0.6172(2) 0.3868(2) 0.0307(5) Uani 1 1 d . . .
H8 H -0.4819 0.6100 0.3902 0.037 Uiso 1 1 calc R . .
C9 C -0.2685(3) 0.7461(2) 0.4269(2) 0.0295(5) Uani 1 1 d . . .
C10 C -0.1293(3) 0.7566(2) 0.4194(2) 0.0297(5) Uani 1 1 d . . .
H10 H -0.0509 0.8435 0.4451 0.036 Uiso 1 1 calc R . .
C11 C -0.1063(3) 0.6383(2) 0.3736(2) 0.0285(5) Uani 1 1 d . . .
C12 C -0.4154(3) 0.8637(2) 0.4883(2) 0.0390(6) Uani 1 1 d . . .
H12A H -0.4978 0.8375 0.3989 0.059 Uiso 1 1 calc R . .
H12B H -0.4033 0.9538 0.5333 0.059 Uiso 1 1 calc R . .
H12C H -0.4396 0.7958 0.5405 0.059 Uiso 1 1 calc R . .
C13 C 0.1476(3) 0.7716(2) 0.3976(3) 0.0430(6) Uani 1 1 d . . .
H13A H 0.1112 0.8332 0.3430 0.065 Uiso 1 1 calc R . .
H13B H 0.2324 0.7580 0.3820 0.065 Uiso 1 1 calc R . .
H13C H 0.1817 0.8119 0.4924 0.065 Uiso 1 1 calc R . .
C14 C -0.2984(3) 0.1427(2) 0.21695(19) 0.0260(5) Uani 1 1 d . . .
C15 C -0.4298(3) 0.0126(2) 0.17643(19) 0.0255(5) Uani 1 1 d . . .
C16 C -0.5703(3) 0.0120(2) 0.17718(19) 0.0278(5) Uani 1 1 d . . .
H16 H -0.5788 0.0964 0.2049 0.033 Uiso 1 1 calc R . .
C17 C -0.6974(3) -0.1097(2) 0.1382(2) 0.0299(5) Uani 1 1 d . . .
H17 H -0.7897 -0.1067 0.1395 0.036 Uiso 1 1 calc R . .
C18 C -0.6857(3) -0.2360(2) 0.09724(19) 0.0294(5) Uani 1 1 d . . .
C19 C -0.5484(3) -0.2400(2) 0.0939(2) 0.0309(5) Uani 1 1 d . . .
H19 H -0.5410 -0.3249 0.0658 0.037 Uiso 1 1 calc R . .
C20 C -0.4225(3) -0.1174(2) 0.1324(2) 0.0285(5) Uani 1 1 d . . .
C21 C -0.8053(3) -0.4838(2) 0.0197(2) 0.0379(6) Uani 1 1 d . . .
H21A H -0.7814 -0.4826 -0.0591 0.057 Uiso 1 1 calc R . .
H21B H -0.9026 -0.5569 -0.0025 0.057 Uiso 1 1 calc R . .
H21C H -0.7255 -0.5002 0.0925 0.057 Uiso 1 1 calc R . .
C22 C -0.2756(3) -0.2368(2) 0.0674(2) 0.0411(6) Uani 1 1 d . . .
H22A H -0.2968 -0.3093 0.1159 0.062 Uiso 1 1 calc R . .
H22B H -0.1737 -0.2174 0.0697 0.062 Uiso 1 1 calc R . .
H22C H -0.3503 -0.2668 -0.0256 0.062 Uiso 1 1 calc R . .

loop_
_atom_site_aniso_label
_atom_site_aniso_U_11
_atom_site_aniso_U_22
_atom_site_aniso_U_33
_atom_site_aniso_U_23
_atom_site_aniso_U_13
_atom_site_aniso_U_12
S1 0.0284(3) 0.0315(3) 0.0366(3) 0.0070(2) 0.0161(2) 0.0124(2)
S2 0.0323(3) 0.0339(3) 0.0377(3) 0.0045(2) 0.0154(2) 0.0186(3)
O1 0.0341(9) 0.0283(8) 0.0460(9) 0.0008(7) 0.0141(7) 0.0160(7)
O2 0.0329(9) 0.0284(8) 0.0565(10) 0.0042(7) 0.0260(8) 0.0084(7)
O3 0.0369(9) 0.0259(8) 0.0452(8) 0.0032(7) 0.0176(7) 0.0092(7)
O4 0.0397(9) 0.0269(8) 0.0521(9) 0.0050(7) 0.0243(8) 0.0174(7)
O5 0.0284(8) 0.0227(8) 0.0332(7) 0.0042(6) 0.0143(6) 0.0118(6)
O6 0.0329(9) 0.0471(10) 0.0484(9) 0.0083(8) 0.0206(7) 0.0201(8)
C2 0.0336(13) 0.0384(13) 0.0307(11) 0.0096(9) 0.0145(9) 0.0176(11)
C3 0.0309(12) 0.0296(11) 0.0280(10) 0.0079(8) 0.0130(9) 0.0159(10)
C4 0.0331(12) 0.0269(11) 0.0256(10) 0.0064(8) 0.0123(9) 0.0167(9)
C5 0.0264(11) 0.0237(10) 0.0291(10) 0.0077(8) 0.0138(9) 0.0104(9)
C6 0.0298(11) 0.0236(11) 0.0265(10) 0.0060(8) 0.0120(9) 0.0126(9)
C7 0.0294(12) 0.0249(11) 0.0335(11) 0.0044(9) 0.0115(9) 0.0093(9)
C8 0.0273(12) 0.0308(12) 0.0372(11) 0.0042(9) 0.0136(9) 0.0147(10)
C9 0.0323(12) 0.0255(11) 0.0290(10) 0.0042(8) 0.0077(9) 0.0143(9)
C10 0.0318(12) 0.0231(11) 0.0332(11) 0.0043(9) 0.0132(9) 0.0086(9)
C11 0.0291(12) 0.0295(11) 0.0311(10) 0.0071(9) 0.0149(9) 0.0129(9)
C12 0.0383(13) 0.0370(13) 0.0469(13) 0.0032(10) 0.0165(11) 0.0229(11)
C13 0.0359(14) 0.0353(13) 0.0591(15) 0.0039(11) 0.0263(12) 0.0072(11)
C14 0.0326(12) 0.0234(10) 0.0268(10) 0.0048(8) 0.0135(9) 0.0149(9)
C15 0.0318(12) 0.0270(11) 0.0232(9) 0.0078(8) 0.0127(9) 0.0153(9)
C16 0.0337(12) 0.0251(11) 0.0281(10) 0.0056(8) 0.0131(9) 0.0146(9)
C17 0.0301(12) 0.0309(12) 0.0301(10) 0.0050(9) 0.0121(9) 0.0134(10)
C18 0.0354(13) 0.0238(11) 0.0271(10) 0.0049(8) 0.0116(9) 0.0095(10)
C19 0.0420(13) 0.0236(11) 0.0294(10) 0.0059(8) 0.0140(10) 0.0153(10)
C20 0.0357(12) 0.0260(11) 0.0292(10) 0.0077(8) 0.0147(9) 0.0157(10)
C21 0.0473(15) 0.0227(11) 0.0425(12) 0.0036(9) 0.0195(11) 0.0103(11)
C22 0.0485(15) 0.0346(13) 0.0493(13) 0.0006(10) 0.0254(12) 0.0223(12)

loop_
_atom_type_symbol
_atom_type_description
_atom_type_scat_dispersion_real
_atom_type_scat_dispersion_imag
_atom_type_scat_source
C C 0.0033 0.0016 'International Tables Vol C Tables 4.2.6.8 and 6.1.1.4'
H H 0.0000 0.0000 'International Tables Vol C Tables 4.2.6.8 and 6.1.1.4'
O O 0.0106 0.0060 'International Tables Vol C Tables 4.2.6.8 and 6.1.1.4'
S S 0.1246 0.1234 'International Tables Vol C Tables 4.2.6.8 and 6.1.1.4'

loop_
_geom_angle_atom_site_label_1
_geom_angle_atom_site_label_2
_geom_angle_atom_site_label_3
_geom_angle
_geom_angle_site_symmetry_1
_geom_angle_site_symmetry_3
_geom_angle_publ_flag
C3 S1 C2 95.68(11) . . ?
C4 S2 C2 95.42(11) . . ?
C9 O1 C12 116.98(19) . . ?
C11 O2 C13 118.39(17) . . ?
C18 O3 C21 117.37(18) . . ?
C20 O4 C22 118.53(19) . . ?
C5 O5 C14 109.61(17) . . ?
O6 C2 S1 122.40(19) . . ?
O6 C2 S2 122.10(18) . . ?
S1 C2 S2 115.50(13) . . ?
C5 C3 C4 107.6(2) . . ?
C5 C3 S1 135.65(17) . . ?
C4 C3 S1 116.73(16) . . ?
C14 C4 C3 107.74(19) . . ?
C14 C4 S2 135.58(17) . . ?
C3 C4 S2 116.67(17) . . ?
C3 C5 O5 107.59(18) . . ?
C3 C5 C6 139.1(2) . . ?
O5 C5 C6 113.29(18) . . ?
C7 C6 C11 117.57(19) . . ?
C7 C6 C5 120.48(19) . . ?
C11 C6 C5 121.95(19) . . ?
C6 C7 C8 122.5(2) . . ?
C7 C8 C9 118.6(2) . . ?
O1 C9 C10 114.9(2) . . ?
O1 C9 C8 124.6(2) . . ?
C10 C9 C8 120.48(19) . . ?
C11 C10 C9 120.3(2) . . ?
O2 C11 C10 123.6(2) . . ?
O2 C11 C6 115.80(18) . . ?
C10 C11 C6 120.6(2) . . ?
C4 C14 O5 107.43(18) . . ?
C4 C14 C15 139.65(19) . . ?
O5 C14 C15 112.92(18) . . ?
C16 C15 C20 116.9(2) . . ?
C16 C15 C14 121.03(18) . . ?
C20 C15 C14 122.0(2) . . ?
C17 C16 C15 122.3(2) . . ?
C16 C17 C18 119.3(2) . . ?
O3 C18 C17 116.3(2) . . ?
O3 C18 C19 123.40(19) . . ?
C17 C18 C19 120.3(2) . . ?
C20 C19 C18 119.76(19) . . ?
O4 C20 C19 123.07(19) . . ?
O4 C20 C15 115.51(19) . . ?
C19 C20 C15 121.4(2) . . ?

loop_
_geom_bond_atom_site_label_1
_geom_bond_atom_site_label_2
_geom_bond_distance
_geom_bond_site_symmetry_2
_geom_bond_publ_flag
S1 C3 1.741(2) . ?
S1 C2 1.766(2) . ?
S2 C4 1.743(2) . ?
S2 C2 1.776(3) . ?
O1 C9 1.367(3) . ?
O1 C12 1.414(3) . ?
O2 C11 1.355(3) . ?
O2 C13 1.422(3) . ?
O3 C18 1.366(3) . ?
O3 C21 1.427(3) . ?
O4 C20 1.364(3) . ?
O4 C22 1.431(2) . ?
O5 C5 1.381(3) . ?
O5 C14 1.386(2) . ?
O6 C2 1.213(3) . ?
C3 C5 1.368(3) . ?
C3 C4 1.430(3) . ?
C4 C14 1.368(3) . ?
C5 C6 1.463(3) . ?
C6 C7 1.387(3) . ?
C6 C11 1.412(3) . ?
C7 C8 1.391(3) . ?
C8 C9 1.390(3) . ?
C9 C10 1.385(3) . ?
C10 C11 1.384(3) . ?
C14 C15 1.457(3) . ?
C15 C16 1.393(3) . ?
C15 C20 1.410(3) . ?
C16 C17 1.383(3) . ?
C17 C18 1.386(3) . ?
C18 C19 1.387(3) . ?
C19 C20 1.383(3) . ?

loop_
_cod_related_entry_id
_cod_related_entry_database
_cod_related_entry_code
1 ChemSpider 4421059
